data_7063464
loop_
_publ_author_name
'Obradovi\'c, Radojko'
'Joksimovi\'c, Nenad'
'Jankovi\'c, Nenad'
'Kosani\'c, Marijana'
'Mati\'c, Jovana'
'Milovi\'c, Emilija'
'Bogdanovi\'c, Goran A.'
'Petronijevi\'c, Jelena'

_publ_section_title
;
 Discovery of Schiff bases as potent antibacterial and antifungal agents
;
_journal_issue 40
_journal_name_full 'New Journal of Chemistry'
_journal_page_first 17492
_journal_page_last 17499
_journal_paper_doi 10.1039/D4NJ02683G
_journal_volume 48
_journal_year 2024
_chemical_formula_moiety 'C14 H12 Cl N O'
_chemical_formula_sum 'C14 H12 Cl N O'
_chemical_formula_weight 245.70
_chemical_name_systematic (E)-4-chloro-2-[[o-tolylimino]methylphenol
_space_group_crystal_system monoclinic
_space_group_IT_number 14
_space_group_name_Hall '-P 2ybc'
_space_group_name_H-M_alt 'P 1 21/c 1'
_atom_sites_solution_hydrogens mixed
_audit_creation_method SHELXL-2018/1
_audit_update_record
;
2024-06-07 deposited with the CCDC.	2024-09-19 downloaded from the CCDC.
;
_cell_angle_alpha 90
_cell_angle_beta 106.856(10)
_cell_angle_gamma 90
_cell_formula_units_Z 4
_cell_length_a 15.7440(15)
_cell_length_b 4.6282(3)
_cell_length_c 17.3456(16)
_cell_measurement_reflns_used 2187
_cell_measurement_temperature 298(2)
_cell_measurement_theta_max 26.7570
_cell_measurement_theta_min 2.7100
_cell_volume 1209.61(19)
_computing_cell_refinement 'CrysAlisPro 1.171.42.49 (Rigaku OD, 2022)'
_computing_data_collection 'CrysAlisPro 1.171.42.49 (Rigaku OD, 2022)'
_computing_data_reduction 'CrysAlisPro 1.171.42.49 (Rigaku OD, 2022)'
_computing_structure_refinement 'SHELXL-2018/1 (Sheldrick, 2018)'
_diffrn_ambient_temperature 298(2)
_diffrn_detector 'CCD plate'
_diffrn_detector_area_resol_mean 16.3280
_diffrn_detector_type Sapphire3
_diffrn_measured_fraction_theta_full 1.000
_diffrn_measured_fraction_theta_max 0.881
_diffrn_measurement_device 'four-circle diffractometer'
_diffrn_measurement_device_type 'Xcalibur, Sapphire3, Gemini'
_diffrn_radiation_monochromator graphite
_diffrn_radiation_probe x-ray
_diffrn_radiation_type 'Mo K\a'
_diffrn_radiation_wavelength 0.71073
_diffrn_reflns_av_R_equivalents 0.0388
_diffrn_reflns_av_sigmaI/netI 0.0455
_diffrn_reflns_Laue_measured_fraction_full 1.000
_diffrn_reflns_Laue_measured_fraction_max 0.881
_diffrn_reflns_limit_h_max 18
_diffrn_reflns_limit_h_min -21
_diffrn_reflns_limit_k_max 6
_diffrn_reflns_limit_k_min -6
_diffrn_reflns_limit_l_max 21
_diffrn_reflns_limit_l_min -23
_diffrn_reflns_number 7635
_diffrn_reflns_point_group_measured_fraction_full 1.000
_diffrn_reflns_point_group_measured_fraction_max 0.881
_diffrn_reflns_theta_full 25.242
_diffrn_reflns_theta_max 29.049
_diffrn_reflns_theta_min 2.434
_diffrn_source 'fine-focus sealed X-ray tube'
_diffrn_source_type 'Enhance (Mo) X-ray Source'
_exptl_absorpt_coefficient_mu 0.297
_exptl_absorpt_correction_T_max 1.00000
_exptl_absorpt_correction_T_min 0.83532
_exptl_absorpt_correction_type multi-scan
_exptl_absorpt_process_details
;
CrysAlisPro 1.171.42.49 (Rigaku Oxford Diffraction, 2022)
Empirical absorption correction using spherical harmonics,
implemented in SCALE3 ABSPACK scaling algorithm.
;
_exptl_crystal_colour orange
_exptl_crystal_density_diffrn 1.349
_exptl_crystal_description plate
_exptl_crystal_F_000 512
_exptl_crystal_size_max 0.50
_exptl_crystal_size_mid 0.41
_exptl_crystal_size_min 0.13
_refine_diff_density_max 0.337
_refine_diff_density_min -0.179
_refine_diff_density_rms 0.044
_refine_ls_extinction_method none
_refine_ls_goodness_of_fit_ref 1.022
_refine_ls_hydrogen_treatment mixed
_refine_ls_matrix_type full
_refine_ls_number_parameters 159
_refine_ls_number_reflns 2851
_refine_ls_number_restraints 0
_refine_ls_restrained_S_all 1.022
_refine_ls_R_factor_all 0.1012
_refine_ls_R_factor_gt 0.0536
_refine_ls_shift/su_max 0.001
_refine_ls_shift/su_mean 0.000
_refine_ls_structure_factor_coef Fsqd
_refine_ls_weighting_details 'w=1/[\s^2^(Fo^2^)+(0.0684P)^2^] where P=(Fo^2^+2Fc^2^)/3'
_refine_ls_weighting_scheme calc
_refine_ls_wR_factor_gt 0.1245
_refine_ls_wR_factor_ref 0.1555
_reflns_Friedel_coverage 0.000
_reflns_number_gt 1636
_reflns_number_total 2851
_reflns_threshold_expression 'I > 2\s(I)'
_cod_data_source_file d4nj02683g2.cif
_cod_data_source_block shelx-JP96
_cod_depositor_comments 'Adding full bibliography for 7063464.cif.'
_cod_original_sg_symbol_H-M 'P 21/c'
_cod_database_code 7063464
_shelx_shelxl_version_number 2018/1
_shelx_space_group_comment
;
The symmetry employed for this shelxl refinement is uniquely defined
by the following loop, which should always be used as a source of
symmetry information in preference to the above space-group names.
They are only intended as comments.
;
_shelxl_version_number 2014/6

loop_
_space_group_symop_operation_xyz
'x, y, z'
'-x, y+1/2, -z+1/2'
'-x, -y, -z'
'x, -y-1/2, z-1/2'

loop_
_atom_site_label
_atom_site_type_symbol
_atom_site_fract_x
_atom_site_fract_y
_atom_site_fract_z
_atom_site_U_iso_or_equiv
_atom_site_adp_type
_atom_site_occupancy
_atom_site_site_symmetry_order
_atom_site_calc_flag
_atom_site_refinement_flags_posn
_atom_site_refinement_flags_adp
_atom_site_refinement_flags_occupancy
_atom_site_disorder_assembly
_atom_site_disorder_group
Cl1 Cl 0.53920(4) 1.25753(13) 0.62263(4) 0.0802(3) Uani 1 1 d . . . . .
O1 O 0.18304(12) 0.7530(3) 0.51650(11) 0.0696(5) Uani 1 1 d . . . . .
N1 N 0.22378(12) 0.4535(3) 0.64860(10) 0.0521(5) Uani 1 1 d . . . . .
C1 C 0.29995(15) 0.5738(4) 0.66835(13) 0.0521(5) Uani 1 1 d . . . . .
H1 H 0.3407 0.5263 0.7173 0.063 Uiso 1 1 calc R U . . .
C2 C 0.32441(14) 0.7823(4) 0.61643(13) 0.0467(5) Uani 1 1 d . . . . .
C3 C 0.26513(15) 0.8662(4) 0.54255(13) 0.0548(5) Uani 1 1 d . . . . .
C4 C 0.29190(17) 1.0686(5) 0.49498(13) 0.0636(6) Uani 1 1 d . . . . .
H4 H 0.2527 1.1242 0.4460 0.076 Uiso 1 1 calc R U . . .
C5 C 0.37500(17) 1.1870(5) 0.51918(14) 0.0617(6) Uani 1 1 d . . . . .
H5 H 0.3921 1.3218 0.4868 0.074 Uiso 1 1 calc R U . . .
C6 C 0.43363(15) 1.1052(4) 0.59210(14) 0.0574(6) Uani 1 1 d . . . . .
C7 C 0.40888(14) 0.9075(4) 0.64006(13) 0.0553(6) Uani 1 1 d . . . . .
H7 H 0.4488 0.8556 0.6891 0.066 Uiso 1 1 calc R U . . .
C8 C 0.19806(14) 0.2513(4) 0.69903(13) 0.0467(5) Uani 1 1 d . . . . .
C9 C 0.11078(15) 0.1492(4) 0.67155(14) 0.0553(5) Uani 1 1 d . . . . .
C10 C 0.08313(16) -0.0487(5) 0.72005(17) 0.0680(7) Uani 1 1 d . . . . .
H10 H 0.0253 -0.1187 0.7032 0.082 Uiso 1 1 calc R U . . .
C11 C 0.13908(18) -0.1430(5) 0.79210(16) 0.0681(7) Uani 1 1 d . . . . .
H11 H 0.1190 -0.2761 0.8230 0.082 Uiso 1 1 calc R U . . .
C12 C 0.22438(16) -0.0413(4) 0.81842(15) 0.0639(6) Uani 1 1 d . . . . .
H12 H 0.2622 -0.1044 0.8673 0.077 Uiso 1 1 calc R U . . .
C13 C 0.25400(15) 0.1554(4) 0.77215(14) 0.0569(5) Uani 1 1 d . . . . .
H13 H 0.3119 0.2242 0.7901 0.068 Uiso 1 1 calc R U . . .
C14 C 0.04925(17) 0.2483(5) 0.59298(17) 0.0744(7) Uani 1 1 d . . . . .
H14A H -0.0043 0.1359 0.5805 0.112 Uiso 1 1 calc R U . . .
H14B H 0.0774 0.2241 0.5512 0.112 Uiso 1 1 calc R U . . .
H14C H 0.0351 0.4486 0.5969 0.112 Uiso 1 1 calc R U . . .
H1O1 H 0.1773(17) 0.626(6) 0.5532(18) 0.099(10) Uiso 1 1 d . . . . .

loop_
_atom_site_aniso_label
_atom_site_aniso_U_11
_atom_site_aniso_U_22
_atom_site_aniso_U_33
_atom_site_aniso_U_23
_atom_site_aniso_U_13
_atom_site_aniso_U_12
Cl1 0.0705(5) 0.0901(5) 0.0818(5) 0.0110(3) 0.0249(4) -0.0138(3)
O1 0.0660(12) 0.0774(11) 0.0543(11) 0.0108(8) -0.0003(8) -0.0078(8)
N1 0.0568(11) 0.0502(9) 0.0474(11) -0.0019(8) 0.0120(9) -0.0012(8)
C1 0.0628(15) 0.0505(12) 0.0407(12) -0.0012(9) 0.0115(10) 0.0028(10)
C2 0.0543(13) 0.0444(10) 0.0411(12) -0.0014(9) 0.0134(10) 0.0030(9)
C3 0.0641(16) 0.0523(11) 0.0454(13) -0.0035(10) 0.0118(11) 0.0040(11)
C4 0.0830(18) 0.0622(13) 0.0421(13) 0.0083(10) 0.0128(12) 0.0017(12)
C5 0.0831(19) 0.0591(12) 0.0473(14) 0.0019(11) 0.0261(13) -0.0027(12)
C6 0.0673(16) 0.0547(11) 0.0538(14) 0.0005(11) 0.0233(12) -0.0011(11)
C7 0.0641(15) 0.0550(12) 0.0451(13) 0.0031(10) 0.0132(11) 0.0059(11)
C8 0.0536(13) 0.0421(10) 0.0454(12) -0.0061(9) 0.0160(10) 0.0016(9)
C9 0.0538(14) 0.0555(11) 0.0562(14) -0.0109(11) 0.0152(11) 0.0006(11)
C10 0.0600(16) 0.0630(13) 0.086(2) -0.0091(13) 0.0293(15) -0.0072(11)
C11 0.0803(19) 0.0608(13) 0.0725(18) 0.0025(13) 0.0366(15) -0.0038(14)
C12 0.0794(18) 0.0599(13) 0.0548(14) 0.0035(11) 0.0233(13) -0.0013(13)
C13 0.0609(15) 0.0584(12) 0.0496(13) 0.0005(11) 0.0129(11) -0.0062(11)
C14 0.0580(16) 0.0849(17) 0.0707(18) -0.0050(13) 0.0033(13) -0.0048(12)

loop_
_atom_type_symbol
_atom_type_description
_atom_type_scat_dispersion_real
_atom_type_scat_dispersion_imag
_atom_type_scat_source
C C 0.0033 0.0016 'International Tables Vol C Tables 4.2.6.8 and 6.1.1.4'
H H 0.0000 0.0000 'International Tables Vol C Tables 4.2.6.8 and 6.1.1.4'
N N 0.0061 0.0033 'International Tables Vol C Tables 4.2.6.8 and 6.1.1.4'
O O 0.0106 0.0060 'International Tables Vol C Tables 4.2.6.8 and 6.1.1.4'
Cl Cl 0.1484 0.1585 'International Tables Vol C Tables 4.2.6.8 and 6.1.1.4'

loop_
_geom_angle_atom_site_label_1
_geom_angle_atom_site_label_2
_geom_angle_atom_site_label_3
_geom_angle
_geom_angle_site_symmetry_1
_geom_angle_site_symmetry_3
_geom_angle_publ_flag
C3 O1 H1O1 107.7(18) . . ?
C1 N1 C8 122.47(19) . . ?
N1 C1 C2 121.6(2) . . ?
N1 C1 H1 119.2 . . ?
C2 C1 H1 119.2 . . ?
C7 C2 C3 118.48(19) . . ?
C7 C2 C1 119.8(2) . . ?
C3 C2 C1 121.8(2) . . ?
O1 C3 C4 119.3(2) . . ?
O1 C3 C2 121.2(2) . . ?
C4 C3 C2 119.5(2) . . ?
C5 C4 C3 121.0(2) . . ?
C5 C4 H4 119.5 . . ?
C3 C4 H4 119.5 . . ?
C4 C5 C6 119.7(2) . . ?
C4 C5 H5 120.1 . . ?
C6 C5 H5 120.1 . . ?
C7 C6 C5 120.4(2) . . ?
C7 C6 Cl1 120.10(18) . . ?
C5 C6 Cl1 119.46(17) . . ?
C6 C7 C2 120.9(2) . . ?
C6 C7 H7 119.5 . . ?
C2 C7 H7 119.5 . . ?
C13 C8 C9 120.16(19) . . ?
C13 C8 N1 123.70(19) . . ?
C9 C8 N1 116.1(2) . . ?
C10 C9 C8 117.6(2) . . ?
C10 C9 C14 121.1(2) . . ?
C8 C9 C14 121.3(2) . . ?
C11 C10 C9 121.8(2) . . ?
C11 C10 H10 119.1 . . ?
C9 C10 H10 119.1 . . ?
C12 C11 C10 120.1(2) . . ?
C12 C11 H11 120.0 . . ?
C10 C11 H11 120.0 . . ?
C11 C12 C13 119.8(2) . . ?
C11 C12 H12 120.1 . . ?
C13 C12 H12 120.1 . . ?
C12 C13 C8 120.6(2) . . ?
C12 C13 H13 119.7 . . ?
C8 C13 H13 119.7 . . ?
C9 C14 H14A 109.5 . . ?
C9 C14 H14B 109.5 . . ?
H14A C14 H14B 109.5 . . ?
C9 C14 H14C 109.5 . . ?
H14A C14 H14C 109.5 . . ?
H14B C14 H14C 109.5 . . ?

loop_
_geom_bond_atom_site_label_1
_geom_bond_atom_site_label_2
_geom_bond_distance
_geom_bond_site_symmetry_2
_geom_bond_publ_flag
Cl1 C6 1.741(2) . ?
O1 C3 1.345(3) . ?
O1 H1O1 0.89(3) . ?
N1 C1 1.276(2) . ?
N1 C8 1.418(2) . ?
C1 C2 1.446(3) . ?
C1 H1 0.9300 . ?
C2 C7 1.399(3) . ?
C2 C3 1.404(3) . ?
C3 C4 1.392(3) . ?
C4 C5 1.367(3) . ?
C4 H4 0.9300 . ?
C5 C6 1.385(3) . ?
C5 H5 0.9300 . ?
C6 C7 1.367(3) . ?
C7 H7 0.9300 . ?
C8 C13 1.390(3) . ?
C8 C9 1.400(3) . ?
C9 C10 1.396(3) . ?
C9 C14 1.497(3) . ?
C10 C11 1.375(3) . ?
C10 H10 0.9300 . ?
C11 C12 1.370(3) . ?
C11 H11 0.9300 . ?
C12 C13 1.381(3) . ?
C12 H12 0.9300 . ?
C13 H13 0.9300 . ?
C14 H14A 0.9600 . ?
C14 H14B 0.9600 . ?
C14 H14C 0.9600 . ?

loop_
_geom_torsion_atom_site_label_1
_geom_torsion_atom_site_label_2
_geom_torsion_atom_site_label_3
_geom_torsion_atom_site_label_4
_geom_torsion
_geom_torsion_site_symmetry_1
_geom_torsion_site_symmetry_2
_geom_torsion_site_symmetry_3
_geom_torsion_site_symmetry_4
_geom_torsion_publ_flag
C8 N1 C1 C2 -179.19(16) . . . . ?
N1 C1 C2 C7 -179.50(17) . . . . ?
N1 C1 C2 C3 1.1(3) . . . . ?
C7 C2 C3 O1 179.88(16) . . . . ?
C1 C2 C3 O1 -0.7(3) . . . . ?
C7 C2 C3 C4 0.4(3) . . . . ?
C1 C2 C3 C4 179.75(18) . . . . ?
O1 C3 C4 C5 -179.56(18) . . . . ?
C2 C3 C4 C5 0.0(3) . . . . ?
C3 C4 C5 C6 -0.1(3) . . . . ?
C4 C5 C6 C7 -0.1(3) . . . . ?
C4 C5 C6 Cl1 -179.82(15) . . . . ?
C5 C6 C7 C2 0.5(3) . . . . ?
Cl1 C6 C7 C2 -179.84(14) . . . . ?
C3 C2 C7 C6 -0.6(3) . . . . ?
C1 C2 C7 C6 -179.99(18) . . . . ?
C1 N1 C8 C13 -3.1(3) . . . . ?
C1 N1 C8 C9 176.54(17) . . . . ?
C13 C8 C9 C10 0.1(3) . . . . ?
N1 C8 C9 C10 -179.58(16) . . . . ?
C13 C8 C9 C14 -179.84(18) . . . . ?
N1 C8 C9 C14 0.5(3) . . . . ?
C8 C9 C10 C11 -0.4(3) . . . . ?
C14 C9 C10 C11 179.6(2) . . . . ?
C9 C10 C11 C12 0.5(3) . . . . ?
C10 C11 C12 C13 -0.3(3) . . . . ?
C11 C12 C13 C8 0.0(3) . . . . ?
C9 C8 C13 C12 0.0(3) . . . . ?
N1 C8 C13 C12 179.73(17) . . . . ?
